data_7210355
loop_
_publ_author_name
'Parra, Nicole'
'Guarda, Luz'
'Belmar, Julio B.'
'Hidalgo, Paulina I.'
'Jim\'enez, Claudio A.'
'Pas\'an, Jorge'
'Ruiz-P\'erez, Catalina'

_publ_section_title
;
 Conformational influence of quinoline moieties in the crystal packing of
 bis(quinolinecarboxamide)alkane derivatives
;
_journal_issue 36
_journal_name_full CrystEngComm
_journal_page_first 7212
_journal_paper_doi 10.1039/c3ce40807h
_journal_volume 15
_journal_year 2013
_chemical_formula_sum 'C26 H28 N4 O3'
_chemical_formula_weight 444.52
_chemical_name_systematic
;
?
;
_space_group_IT_number 13
_symmetry_cell_setting monoclinic
_symmetry_space_group_name_Hall '-P 2yc'
_symmetry_space_group_name_H-M 'P 1 2/c 1'
_atom_sites_solution_hydrogens geom
_atom_sites_solution_primary direct
_atom_sites_solution_secondary difmap
_audit_creation_method SHELXL-97
_cell_angle_alpha 90.00
_cell_angle_beta 110.235(4)
_cell_angle_gamma 90.00
_cell_formula_units_Z 4
_cell_length_a 11.1425(3)
_cell_length_b 15.6947(4)
_cell_length_c 14.6254(5)
_cell_measurement_reflns_used 4407
_cell_measurement_temperature 293(2)
_cell_measurement_theta_max 70.1041
_cell_measurement_theta_min 3.2178
_cell_volume 2399.81(14)
_computing_cell_refinement
;
CrysAlisPro, Agilent Technologies,
Version 1.171.35.15 (release 03-08-2011 CrysAlis171 .NET)
(compiled Aug 3 2011,13:03:54)
;
_computing_data_collection
;
CrysAlisPro, Agilent Technologies,
Version 1.171.35.15 (release 03-08-2011 CrysAlis171 .NET)
(compiled Aug 3 2011,13:03:54)
;
_computing_data_reduction
;
CrysAlisPro, Agilent Technologies,
Version 1.171.35.15 (release 03-08-2011 CrysAlis171 .NET)
(compiled Aug 3 2011,13:03:54)
;
_computing_structure_refinement 'SHELXL-97 (Sheldrick, 1997)'
_computing_structure_solution 'SHELXS-97 (Sheldrick, 1997)'
_diffrn_ambient_temperature 293(2)
_diffrn_detector_area_resol_mean 10.5953
_diffrn_measured_fraction_theta_full 0.969
_diffrn_measured_fraction_theta_max 0.969
_diffrn_measurement_device_type 'SuperNova, Dual, Cu at zero, Atlas'
_diffrn_measurement_method '\w scans'
_diffrn_radiation_monochromator mirror
_diffrn_radiation_source 'SuperNova (Cu) X-ray Source'
_diffrn_radiation_type 'Cu K\a'
_diffrn_radiation_wavelength 1.5418
_diffrn_reflns_av_R_equivalents 0.0193
_diffrn_reflns_av_sigmaI/netI 0.0172
_diffrn_reflns_limit_h_max 12
_diffrn_reflns_limit_h_min -13
_diffrn_reflns_limit_k_max 19
_diffrn_reflns_limit_k_min -18
_diffrn_reflns_limit_l_max 14
_diffrn_reflns_limit_l_min -17
_diffrn_reflns_number 13034
_diffrn_reflns_theta_full 70.24
_diffrn_reflns_theta_max 70.24
_diffrn_reflns_theta_min 4.23
_exptl_absorpt_coefficient_mu 0.660
_exptl_absorpt_correction_T_max 1.00000
_exptl_absorpt_correction_T_min 0.91178
_exptl_absorpt_correction_type multi-scan
_exptl_absorpt_process_details
;
CrysAlisPro, Agilent Technologies,
Version 1.171.35.15 (release 03-08-2011 CrysAlis171 .NET)
(compiled Aug 3 2011,13:03:54)
Empirical absorption correction using spherical harmonics,
implemented in SCALE3 ABSPACK scaling algorithm.
;
_exptl_crystal_colour colourless
_exptl_crystal_density_diffrn 1.230
_exptl_crystal_density_method 'not measured'
_exptl_crystal_description needle
_exptl_crystal_F_000 944
_exptl_crystal_size_max 0.28
_exptl_crystal_size_mid 0.14
_exptl_crystal_size_min 0.13
_refine_diff_density_max 0.556
_refine_diff_density_min -0.621
_refine_diff_density_rms 0.037
_refine_ls_extinction_coef 0.0007(2)
_refine_ls_extinction_expression Fc^*^=kFc[1+0.001xFc^2^\l^3^/sin(2\q)]^-1/4^
_refine_ls_extinction_method SHELXL
_refine_ls_goodness_of_fit_ref 1.063
_refine_ls_hydrogen_treatment mixed
_refine_ls_matrix_type full
_refine_ls_number_parameters 304
_refine_ls_number_reflns 4441
_refine_ls_number_restraints 0
_refine_ls_restrained_S_all 1.063
_refine_ls_R_factor_all 0.0775
_refine_ls_R_factor_gt 0.0593
_refine_ls_shift/su_max 0.000
_refine_ls_shift/su_mean 0.000
_refine_ls_structure_factor_coef Fsqd
_refine_ls_weighting_details 'calc w=1/[\s^2^(Fo^2^)+(0.1024P)^2^+0.5503P] where P=(Fo^2^+2Fc^2^)/3'
_refine_ls_weighting_scheme calc
_refine_ls_wR_factor_gt 0.1827
_refine_ls_wR_factor_ref 0.2012
_reflns_number_gt 3218
_reflns_number_total 4441
_reflns_threshold_expression >2sigma(I)
_cod_data_source_file c3ce40807h.txt
_cod_data_source_block compound_4c
_cod_original_cell_volume 2399.81(12)
_cod_original_sg_symbol_H-M P2/c
_cod_database_code 7210355

loop_
_symmetry_equiv_pos_as_xyz
'x, y, z'
'-x, y, -z+1/2'
'-x, -y, -z'
'x, -y, z-1/2'

loop_
_atom_site_label
_atom_site_type_symbol
_atom_site_fract_x
_atom_site_fract_y
_atom_site_fract_z
_atom_site_U_iso_or_equiv
_atom_site_adp_type
_atom_site_occupancy
_atom_site_symmetry_multiplicity
_atom_site_calc_flag
_atom_site_refinement_flags
C1 C 0.3426(3) 0.28866(19) 0.3257(2) 0.0897(8) Uani 1 1 d .
C2 C 0.3461(3) 0.38491(17) 0.33192(19) 0.0766(7) Uani 1 1 d .
C3 C 0.2322(3) 0.4311(2) 0.3032(2) 0.0978(9) Uani 1 1 d .
H3 H 0.1536 0.4033 0.2813 0.117 Uiso 1 1 calc R
C4 C 0.2385(3) 0.5172(2) 0.3078(2) 0.0989(10) Uani 1 1 d .
H4 H 0.1637 0.5493 0.2891 0.119 Uiso 1 1 calc R
C5 C 0.3589(3) 0.55843(17) 0.34111(18) 0.0795(7) Uani 1 1 d .
C6 C 0.3752(4) 0.6476(2) 0.3473(2) 0.0999(11) Uani 1 1 d .
H6 H 0.3039 0.6831 0.3291 0.120 Uiso 1 1 calc R
C7 C 0.4939(5) 0.6818(2) 0.3797(3) 0.1141(13) Uani 1 1 d .
H7 H 0.5036 0.7407 0.3821 0.137 Uiso 1 1 calc R
C8 C 0.6025(4) 0.6295(2) 0.4098(3) 0.1106(11) Uani 1 1 d .
H8 H 0.6835 0.6539 0.4337 0.133 Uiso 1 1 calc R
C9 C 0.5898(3) 0.54333(18) 0.4040(2) 0.0930(9) Uani 1 1 d .
H9 H 0.6623 0.5090 0.4231 0.112 Uiso 1 1 calc R
C10 C 0.4688(3) 0.50618(15) 0.36970(18) 0.0695(6) Uani 1 1 d .
C11 C 0.4698(3) 0.15806(16) 0.3614(2) 0.0845(8) Uani 1 1 d .
H11A H 0.5466 0.1451 0.3471 0.101 Uiso 1 1 calc R
H11B H 0.3979 0.1331 0.3103 0.101 Uiso 1 1 calc R
C12 C 0.4801(2) 0.11794(15) 0.45632(19) 0.0708(6) Uani 1 1 d .
H12A H 0.4055 0.1330 0.4727 0.085 Uiso 1 1 calc R
H12B H 0.5551 0.1400 0.5071 0.085 Uiso 1 1 calc R
C13 C 0.4897(2) 0.02142(15) 0.45234(18) 0.0687(6) Uani 1 1 d .
H13A H 0.4117 -0.0005 0.4046 0.082 Uiso 1 1 calc R
H13B H 0.5599 0.0069 0.4304 0.082 Uiso 1 1 calc R
C14 C 0.8362(2) 0.19863(14) 0.52425(17) 0.0603(5) Uani 1 1 d .
C15 C 0.83966(18) 0.10358(13) 0.50989(16) 0.0545(5) Uani 1 1 d .
C16 C 0.8774(2) 0.05107(14) 0.59233(17) 0.0632(5) Uani 1 1 d .
H16 H 0.9006 0.0744 0.6545 0.076 Uiso 1 1 calc R
C17 C 0.8794(2) -0.03494(15) 0.57968(18) 0.0667(6) Uani 1 1 d .
H17 H 0.9046 -0.0711 0.6334 0.080 Uiso 1 1 calc R
C18 C 0.84327(19) -0.06841(13) 0.48541(16) 0.0576(5) Uani 1 1 d .
C19 C 0.8430(3) -0.15691(14) 0.4648(2) 0.0722(6) Uani 1 1 d .
H19 H 0.8663 -0.1960 0.5157 0.087 Uiso 1 1 calc R
C20 C 0.8093(3) -0.18481(16) 0.3724(2) 0.0823(8) Uani 1 1 d .
H20 H 0.8098 -0.2429 0.3602 0.099 Uiso 1 1 calc R
C21 C 0.7737(3) -0.12762(17) 0.2947(2) 0.0856(8) Uani 1 1 d .
H21 H 0.7503 -0.1480 0.2312 0.103 Uiso 1 1 calc R
C22 C 0.7728(3) -0.04197(16) 0.31090(18) 0.0758(7) Uani 1 1 d .
H22 H 0.7492 -0.0043 0.2585 0.091 Uiso 1 1 calc R
C23 C 0.80746(19) -0.01058(13) 0.40653(16) 0.0560(5) Uani 1 1 d .
C24 C 0.8146(2) 0.33931(13) 0.4503(2) 0.0735(7) Uani 1 1 d .
H24A H 0.7747 0.3556 0.4970 0.088 Uiso 1 1 calc R
H24B H 0.7615 0.3605 0.3870 0.088 Uiso 1 1 calc R
C25 C 0.9450(2) 0.38087(13) 0.4786(2) 0.0716(6) Uani 1 1 d .
H25A H 0.9841 0.3664 0.4309 0.086 Uiso 1 1 calc R
H25B H 0.9992 0.3589 0.5413 0.086 Uiso 1 1 calc R
C26 C 0.9358(2) 0.47781(14) 0.4848(2) 0.0706(6) Uani 1 1 d .
H26A H 0.8826 0.4994 0.4216 0.085 Uiso 1 1 calc R
H26B H 0.8940 0.4917 0.5311 0.085 Uiso 1 1 calc R
N1 N 0.4532(2) 0.25008(13) 0.36005(17) 0.0843(7) Uani 1 1 d .
H1 H 0.5205 0.2811 0.3834 0.101 Uiso 1 1 calc R
N2 N 0.4607(2) 0.41962(12) 0.36456(15) 0.0706(5) Uani 1 1 d .
N3 N 0.8198(2) 0.24672(11) 0.44645(15) 0.0689(5) Uani 1 1 d .
H3A H 0.8121 0.2225 0.3919 0.083 Uiso 1 1 calc R
N4 N 0.80619(17) 0.07558(10) 0.41984(13) 0.0572(4) Uani 1 1 d .
O1 O 0.2425(3) 0.25082(17) 0.2859(3) 0.1553(13) Uani 1 1 d .
O2 O 0.84624(19) 0.22724(11) 0.60464(13) 0.0815(5) Uani 1 1 d .
O1W O 1.0000 0.33625(19) 0.7500 0.1083(12) Uani 1 2 d S
O2W O 0.0000 0.2032(6) 0.2500 0.320(5) Uani 1 2 d S
H1W H 0.954(3) 0.302(2) 0.702(2) 0.110(11) Uiso 1 1 d .
H2W H 0.0812 0.2454 0.2695 0.442 Uiso 1 1 d .

loop_
_atom_site_aniso_label
_atom_site_aniso_U_11
_atom_site_aniso_U_22
_atom_site_aniso_U_33
_atom_site_aniso_U_23
_atom_site_aniso_U_13
_atom_site_aniso_U_12
C1 0.0795(19) 0.0773(18) 0.101(2) 0.0011(15) 0.0169(15) -0.0083(15)
C2 0.0752(16) 0.0723(16) 0.0756(15) 0.0079(12) 0.0176(12) 0.0094(13)
C3 0.0757(18) 0.094(2) 0.108(2) 0.0006(17) 0.0115(15) 0.0168(16)
C4 0.090(2) 0.103(2) 0.095(2) 0.0096(17) 0.0205(16) 0.0398(18)
C5 0.103(2) 0.0713(16) 0.0702(15) 0.0138(12) 0.0380(14) 0.0276(14)
C6 0.147(3) 0.0674(17) 0.100(2) 0.0140(15) 0.061(2) 0.035(2)
C7 0.184(4) 0.0562(16) 0.128(3) 0.0046(17) 0.086(3) 0.009(2)
C8 0.134(3) 0.0693(18) 0.148(3) 0.0009(19) 0.074(3) -0.0122(19)
C9 0.096(2) 0.0652(16) 0.130(3) 0.0074(16) 0.0538(19) 0.0011(14)
C10 0.0855(17) 0.0583(13) 0.0722(14) 0.0106(11) 0.0369(12) 0.0133(12)
C11 0.0945(19) 0.0594(14) 0.0950(19) 0.0026(13) 0.0269(15) -0.0011(13)
C12 0.0653(14) 0.0594(13) 0.0888(16) -0.0006(11) 0.0280(12) -0.0007(11)
C13 0.0654(14) 0.0571(13) 0.0821(15) -0.0016(11) 0.0237(12) -0.0016(10)
C14 0.0544(12) 0.0486(11) 0.0767(14) -0.0060(10) 0.0212(10) -0.0038(9)
C15 0.0461(10) 0.0463(10) 0.0717(13) -0.0027(9) 0.0213(9) -0.0023(8)
C16 0.0656(13) 0.0591(13) 0.0637(12) -0.0021(10) 0.0208(10) 0.0023(10)
C17 0.0687(14) 0.0576(13) 0.0729(14) 0.0117(10) 0.0234(11) 0.0091(10)
C18 0.0522(11) 0.0464(10) 0.0772(14) 0.0029(9) 0.0263(10) 0.0014(8)
C19 0.0799(16) 0.0456(11) 0.0974(18) 0.0057(11) 0.0388(13) 0.0034(10)
C20 0.0966(19) 0.0468(12) 0.112(2) -0.0131(13) 0.0469(16) -0.0073(12)
C21 0.104(2) 0.0649(16) 0.0899(18) -0.0206(14) 0.0365(16) -0.0124(14)
C22 0.0960(18) 0.0570(13) 0.0717(15) -0.0066(11) 0.0257(13) -0.0039(12)
C23 0.0537(11) 0.0448(10) 0.0710(13) -0.0023(9) 0.0237(10) -0.0022(8)
C24 0.0798(16) 0.0411(11) 0.0929(17) -0.0005(11) 0.0212(13) -0.0039(10)
C25 0.0760(15) 0.0446(12) 0.0919(17) -0.0009(11) 0.0261(13) -0.0043(10)
C26 0.0744(15) 0.0452(12) 0.0898(16) 0.0006(11) 0.0254(12) -0.0048(10)
N1 0.0825(15) 0.0610(12) 0.0981(16) 0.0108(11) 0.0168(12) 0.0017(11)
N2 0.0745(13) 0.0604(12) 0.0777(12) 0.0110(9) 0.0273(10) 0.0092(9)
N3 0.0828(13) 0.0431(10) 0.0785(12) -0.0037(9) 0.0251(10) -0.0074(9)
N4 0.0592(10) 0.0439(9) 0.0677(11) -0.0011(8) 0.0208(8) -0.0020(7)
O1 0.0864(17) 0.0982(19) 0.240(4) -0.019(2) 0.0032(19) -0.0106(14)
O2 0.1047(14) 0.0588(10) 0.0866(12) -0.0158(8) 0.0400(10) -0.0042(9)
O1W 0.108(2) 0.0601(16) 0.116(2) 0.000 -0.0137(19) 0.000
O2W 0.130(5) 0.257(8) 0.540(16) 0.000 0.075(7) 0.000

loop_
_atom_type_symbol
_atom_type_description
_atom_type_scat_dispersion_real
_atom_type_scat_dispersion_imag
_atom_type_scat_source
C C 0.0181 0.0091 'International Tables Vol C Tables 4.2.6.8 and 6.1.1.4'
H H 0.0000 0.0000 'International Tables Vol C Tables 4.2.6.8 and 6.1.1.4'
N N 0.0311 0.0180 'International Tables Vol C Tables 4.2.6.8 and 6.1.1.4'
O O 0.0492 0.0322 'International Tables Vol C Tables 4.2.6.8 and 6.1.1.4'

loop_
_geom_angle_atom_site_label_1
_geom_angle_atom_site_label_2
_geom_angle_atom_site_label_3
_geom_angle
_geom_angle_site_symmetry_1
O1 C1 N1 122.9(3) .
O1 C1 C2 121.0(3) .
N1 C1 C2 116.0(3) .
N2 C2 C3 124.2(3) .
N2 C2 C1 115.8(2) .
C3 C2 C1 120.0(3) .
C4 C3 C2 118.5(3) .
C3 C4 C5 120.0(3) .
C6 C5 C10 118.6(3) .
C6 C5 C4 124.1(3) .
C10 C5 C4 117.3(3) .
C7 C6 C5 120.3(3) .
C6 C7 C8 120.8(3) .
C9 C8 C7 120.2(4) .
C8 C9 C10 120.4(3) .
N2 C10 C9 118.4(2) .
N2 C10 C5 121.9(3) .
C9 C10 C5 119.7(3) .
N1 C11 C12 113.6(2) .
C11 C12 C13 111.6(2) .
C13 C13 C12 113.8(3) 3_656
O2 C14 N3 123.7(2) .
O2 C14 C15 119.8(2) .
N3 C14 C15 116.5(2) .
N4 C15 C16 124.27(19) .
N4 C15 C14 117.26(19) .
C16 C15 C14 118.48(19) .
C17 C16 C15 118.7(2) .
C16 C17 C18 119.5(2) .
C17 C18 C23 117.87(19) .
C17 C18 C19 123.7(2) .
C23 C18 C19 118.4(2) .
C20 C19 C18 120.8(2) .
C19 C20 C21 120.8(2) .
C22 C21 C20 120.6(3) .
C21 C22 C23 120.1(2) .
N4 C23 C22 118.4(2) .
N4 C23 C18 122.23(19) .
C22 C23 C18 119.4(2) .
N3 C24 C25 113.2(2) .
C24 C25 C26 111.6(2) .
C26 C26 C25 113.5(3) 3_766
C1 N1 C11 124.3(3) .
C2 N2 C10 118.0(2) .
C14 N3 C24 122.1(2) .
C15 N4 C23 117.40(18) .

loop_
_geom_bond_atom_site_label_1
_geom_bond_atom_site_label_2
_geom_bond_distance
_geom_bond_site_symmetry_2
C1 O1 1.220(4) .
C1 N1 1.307(4) .
C1 C2 1.513(4) .
C2 N2 1.317(3) .
C2 C3 1.394(4) .
C3 C4 1.355(5) .
C4 C5 1.416(5) .
C5 C6 1.410(4) .
C5 C10 1.412(4) .
C6 C7 1.353(5) .
C7 C8 1.401(5) .
C8 C9 1.360(4) .
C9 C10 1.393(4) .
C10 N2 1.362(3) .
C11 N1 1.455(3) .
C11 C12 1.492(4) .
C12 C13 1.521(3) .
C13 C13 1.492(5) 3_656
C14 O2 1.227(3) .
C14 N3 1.324(3) .
C14 C15 1.509(3) .
C15 N4 1.314(3) .
C15 C16 1.400(3) .
C16 C17 1.364(3) .
C17 C18 1.398(3) .
C18 C23 1.413(3) .
C18 C19 1.421(3) .
C19 C20 1.344(4) .
C20 C21 1.394(4) .
C21 C22 1.366(4) .
C22 C23 1.405(3) .
C23 N4 1.367(3) .
C24 N3 1.456(3) .
C24 C25 1.513(3) .
C25 C26 1.530(3) .
C26 C26 1.514(5) 3_766
